data_4111707
loop_
_publ_author_name
'Javier Vela'
'Jeremy M. Smith'
'Ying Yu'
'Nicole A. Ketterer'
'Christine J. Flaschenriem'
'Rene J. Lachicotte'
'Patrick L. Holland'

_publ_section_title
;
 Synthesis and Reactivity of Low-Coordinate Iron(II) Fluoride Complexes
 and Their Use in the Catalytic Hydrodefluorination of Fluorocarbons
;
_journal_name_full 'Journal of the American Chemical Society'
_journal_page_first 7857
_journal_page_last 7870
_journal_paper_doi 10.1021/ja042672l
_journal_volume 127
_journal_year 2005
_chemical_formula_moiety 'C38 H62 Fe N2 S Si'
_chemical_formula_sum 'C38 H62 Fe N2 S Si'
_chemical_formula_weight 662.90
_chemical_name_common 4
_chemical_name_systematic
;
 L(tBu)FeSSiMe3
;
_space_group_IT_number 14
_symmetry_cell_setting monoclinic
_symmetry_space_group_name_Hall '-P 2yn'
_symmetry_space_group_name_H-M 'P 1 21/n 1'
_atom_sites_solution_hydrogens geom
_atom_sites_solution_primary direct
_atom_sites_solution_secondary difmap
_audit_creation_method SHELXL-97
_cell_angle_alpha 90.00
_cell_angle_beta 97.3040(10)
_cell_angle_gamma 90.00
_cell_formula_units_Z 8
_cell_length_a 15.4030(8)
_cell_length_b 26.3684(15)
_cell_length_c 19.7988(11)
_cell_measurement_reflns_used 5304
_cell_measurement_temperature 193(2)
_cell_measurement_theta_max 23.2
_cell_measurement_theta_min 2.2
_cell_volume 7976.1(8)
_computing_cell_refinement SAINT
_computing_data_collection SMART
_computing_data_reduction XPREP
_computing_molecular_graphics 'Bruker SHELXTL'
_computing_publication_material 'Bruker SHELXTL'
_computing_structure_refinement 'SHELXL-97 (Sheldrick, 1997)'
_computing_structure_solution WinGX
_diffrn_ambient_temperature 193(2)
_diffrn_measured_fraction_theta_full 0.998
_diffrn_measured_fraction_theta_max 0.998
_diffrn_measurement_device_type 'CCD area detector'
_diffrn_measurement_method 'omega scans'
_diffrn_radiation_monochromator graphite
_diffrn_radiation_source 'fine-focus sealed tube'
_diffrn_radiation_type MoK\a
_diffrn_radiation_wavelength 0.71073
_diffrn_reflns_av_R_equivalents 0.0742
_diffrn_reflns_av_sigmaI/netI 0.0992
_diffrn_reflns_limit_h_max 12
_diffrn_reflns_limit_h_min -17
_diffrn_reflns_limit_k_max 29
_diffrn_reflns_limit_k_min -28
_diffrn_reflns_limit_l_max 19
_diffrn_reflns_limit_l_min -21
_diffrn_reflns_number 34970
_diffrn_reflns_theta_full 23.28
_diffrn_reflns_theta_max 23.28
_diffrn_reflns_theta_min 1.54
_exptl_absorpt_coefficient_mu 0.486
_exptl_absorpt_correction_T_max 0.962
_exptl_absorpt_correction_T_min 0.890
_exptl_absorpt_correction_type empirical
_exptl_absorpt_process_details SADABS
_exptl_crystal_colour orange
_exptl_crystal_density_diffrn 1.104
_exptl_crystal_description block
_exptl_crystal_F_000 2880
_exptl_crystal_size_max 0.32
_exptl_crystal_size_mid 0.20
_exptl_crystal_size_min 0.08
_refine_diff_density_max 0.206
_refine_diff_density_min -0.206
_refine_diff_density_rms 0.045
_refine_ls_extinction_method none
_refine_ls_goodness_of_fit_ref 0.899
_refine_ls_hydrogen_treatment constr
_refine_ls_matrix_type full
_refine_ls_number_parameters 809
_refine_ls_number_reflns 11459
_refine_ls_number_restraints 0
_refine_ls_restrained_S_all 0.899
_refine_ls_R_factor_all 0.1248
_refine_ls_R_factor_gt 0.0479
_refine_ls_shift/su_max 0.016
_refine_ls_shift/su_mean 0.001
_refine_ls_structure_factor_coef Fsqd
_refine_ls_weighting_details 'calc w=1/[\s^2^(Fo^2^)+(0.0343P)^2^+0.0000P] where P=(Fo^2^+2Fc^2^)/3'
_refine_ls_weighting_scheme calc
_refine_ls_wR_factor_gt 0.0779
_refine_ls_wR_factor_ref 0.0952
_reflns_number_gt 5858
_reflns_number_total 11459
_reflns_threshold_expression >2sigma(I)
_cod_data_source_file ja042672lsi20041206_123821_04.cif
_cod_data_source_block 4
_cod_database_code 4111707

loop_
_symmetry_equiv_pos_as_xyz
'x, y, z'
'-x+1/2, y+1/2, -z+1/2'
'-x, -y, -z'
'x-1/2, -y-1/2, z-1/2'

loop_
_atom_site_label
_atom_site_type_symbol
_atom_site_fract_x
_atom_site_fract_y
_atom_site_fract_z
_atom_site_U_iso_or_equiv
_atom_site_adp_type
_atom_site_occupancy
_atom_site_symmetry_multiplicity
_atom_site_calc_flag
_atom_site_refinement_flags
Fe1 Fe 0.26850(4) -0.047854(19) 0.23546(3) 0.03172(16) Uani 1 1 d .
Fe2 Fe 0.73181(4) -0.292810(19) 0.27095(3) 0.03319(16) Uani 1 1 d .
Si1 Si 0.25868(9) -0.18650(4) 0.27425(7) 0.0538(4) Uani 1 1 d .
Si2 Si 0.72341(10) -0.43159(5) 0.23605(7) 0.0604(4) Uani 1 1 d .
S1 S 0.28272(8) -0.12920(4) 0.20458(6) 0.0525(3) Uani 1 1 d .
S2 S 0.70782(8) -0.37242(4) 0.30440(6) 0.0574(4) Uani 1 1 d .
N11 N 0.22649(19) 0.00352(12) 0.16589(15) 0.0286(8) Uani 1 1 d .
N12 N 0.71265(18) -0.24373(11) 0.19591(14) 0.0265(8) Uani 1 1 d .
N21 N 0.29627(18) 0.00112(11) 0.30982(14) 0.0265(8) Uani 1 1 d .
N22 N 0.77749(18) -0.24161(12) 0.33950(14) 0.0286(8) Uani 1 1 d .
C11 C 0.1908(3) 0.09492(15) 0.1236(2) 0.0371(11) Uani 1 1 d .
C12 C 0.2034(3) -0.02180(14) 0.10217(19) 0.0321(10) Uani 1 1 d .
C13 C 0.3158(3) -0.02589(13) 0.37268(18) 0.0273(10) Uani 1 1 d .
C14 C 0.1869(3) -0.16671(17) 0.3362(2) 0.0876(18) Uani 1 1 d .
H14A H 0.1290 -0.1581 0.3124 0.131 Uiso 1 1 calc R
H14B H 0.2119 -0.1370 0.3612 0.131 Uiso 1 1 calc R
H14C H 0.1811 -0.1945 0.3683 0.131 Uiso 1 1 calc R
C15 C 0.6975(3) -0.15350(14) 0.1437(2) 0.0348(11) Uani 1 1 d .
C16 C 0.6855(3) -0.27157(13) 0.13449(18) 0.0295(10) Uani 1 1 d .
C17 C 0.7958(3) -0.26755(13) 0.40415(18) 0.0294(10) Uani 1 1 d .
C18 C 0.6135(4) -0.4560(2) 0.1953(3) 0.153(3) Uani 1 1 d .
H18A H 0.6210 -0.4894 0.1751 0.230 Uiso 1 1 calc R
H18B H 0.5888 -0.4324 0.1598 0.230 Uiso 1 1 calc R
H18C H 0.5737 -0.4589 0.2300 0.230 Uiso 1 1 calc R
C21 C 0.2266(2) 0.05369(15) 0.17611(19) 0.0318(10) Uani 1 1 d .
C22 C 0.2654(3) -0.02530(15) 0.0567(2) 0.0389(11) Uani 1 1 d .
C23 C 0.3977(3) -0.04925(14) 0.38777(19) 0.0338(10) Uani 1 1 d .
C24 C 0.3617(4) -0.2089(2) 0.3249(3) 0.118(2) Uani 1 1 d .
H24A H 0.3515 -0.2419 0.3452 0.177 Uiso 1 1 calc R
H24B H 0.3802 -0.1843 0.3610 0.177 Uiso 1 1 calc R
H24C H 0.4075 -0.2121 0.2951 0.177 Uiso 1 1 calc R
C25 C 0.7240(2) -0.19328(15) 0.20121(19) 0.0291(10) Uani 1 1 d .
C26 C 0.7474(3) -0.28154(14) 0.08863(19) 0.0354(11) Uani 1 1 d .
C27 C 0.8745(3) -0.29451(14) 0.41839(19) 0.0354(10) Uani 1 1 d .
C28 C 0.7846(3) -0.41343(17) 0.1666(2) 0.0917(19) Uani 1 1 d .
H28A H 0.8417 -0.3997 0.1855 0.138 Uiso 1 1 calc R
H28B H 0.7518 -0.3876 0.1384 0.138 Uiso 1 1 calc R
H28C H 0.7932 -0.4433 0.1387 0.138 Uiso 1 1 calc R
C31 C 0.2589(2) 0.07355(15) 0.24025(19) 0.0350(11) Uani 1 1 d .
H31 H 0.2585 0.1096 0.2414 0.042 Uiso 1 1 calc R
C32 C 0.2432(3) -0.05325(17) -0.0028(2) 0.0535(13) Uani 1 1 d .
H32 H 0.2844 -0.0562 -0.0345 0.064 Uiso 1 1 calc R
C33 C 0.4127(3) -0.07833(14) 0.4467(2) 0.0428(11) Uani 1 1 d .
H33 H 0.4678 -0.0945 0.4578 0.051 Uiso 1 1 calc R
C34 C 0.2103(4) -0.23997(17) 0.2222(3) 0.105(2) Uani 1 1 d .
H34A H 0.2072 -0.2699 0.2512 0.158 Uiso 1 1 calc R
H34B H 0.2468 -0.2476 0.1864 0.158 Uiso 1 1 calc R
H34C H 0.1513 -0.2308 0.2013 0.158 Uiso 1 1 calc R
C35 C 0.7597(2) -0.17168(14) 0.26315(19) 0.0314(10) Uani 1 1 d .
H35 H 0.7675 -0.1360 0.2608 0.038 Uiso 1 1 calc R
C36 C 0.7196(3) -0.31155(16) 0.0324(2) 0.0506(13) Uani 1 1 d .
H36 H 0.7588 -0.3180 0.0000 0.061 Uiso 1 1 calc R
C37 C 0.8876(3) -0.32186(15) 0.4787(2) 0.0470(12) Uani 1 1 d .
H37 H 0.9415 -0.3392 0.4904 0.056 Uiso 1 1 calc R
C38 C 0.7780(4) -0.48364(18) 0.2866(3) 0.133(3) Uani 1 1 d .
H38A H 0.7736 -0.5148 0.2595 0.199 Uiso 1 1 calc R
H38B H 0.7497 -0.4887 0.3277 0.199 Uiso 1 1 calc R
H38C H 0.8398 -0.4751 0.2996 0.199 Uiso 1 1 calc R
C41 C 0.2913(2) 0.05183(15) 0.30263(19) 0.0298(10) Uani 1 1 d .
C42 C 0.1638(4) -0.07643(17) -0.0165(2) 0.0625(15) Uani 1 1 d .
H42 H 0.1496 -0.0943 -0.0581 0.075 Uiso 1 1 calc R
C43 C 0.3496(3) -0.08420(15) 0.4891(2) 0.0515(13) Uani 1 1 d .
H43 H 0.3612 -0.1039 0.5294 0.062 Uiso 1 1 calc R
C45 C 0.7864(2) -0.19205(14) 0.32818(19) 0.0277(9) Uani 1 1 d .
C46 C 0.6372(4) -0.33216(17) 0.0222(2) 0.0600(14) Uani 1 1 d .
H46 H 0.6204 -0.3528 -0.0166 0.072 Uiso 1 1 calc R
C47 C 0.8248(3) -0.32446(16) 0.5220(2) 0.0551(13) Uani 1 1 d .
H47 H 0.8353 -0.3432 0.5632 0.066 Uiso 1 1 calc R
C51 C 0.3226(3) 0.09136(14) 0.3596(2) 0.0361(11) Uani 1 1 d .
C52 C 0.1045(3) -0.07421(16) 0.0293(2) 0.0540(13) Uani 1 1 d .
H52 H 0.0498 -0.0910 0.0193 0.065 Uiso 1 1 calc R
C53 C 0.2692(3) -0.06130(16) 0.4728(2) 0.0484(12) Uani 1 1 d .
H53 H 0.2258 -0.0657 0.5024 0.058 Uiso 1 1 calc R
C55 C 0.8240(3) -0.15182(14) 0.38184(19) 0.0350(11) Uani 1 1 d .
C56 C 0.5792(3) -0.32303(15) 0.0678(2) 0.0511(12) Uani 1 1 d .
H56 H 0.5224 -0.3376 0.0600 0.061 Uiso 1 1 calc R
C57 C 0.7466(3) -0.29971(15) 0.5050(2) 0.0466(12) Uani 1 1 d .
H57 H 0.7030 -0.3022 0.5348 0.056 Uiso 1 1 calc R
C61 C 0.1522(3) 0.07689(15) 0.05261(19) 0.0470(12) Uani 1 1 d .
H61A H 0.1051 0.0526 0.0567 0.071 Uiso 1 1 calc R
H61B H 0.1981 0.0605 0.0303 0.071 Uiso 1 1 calc R
H61C H 0.1289 0.1060 0.0254 0.071 Uiso 1 1 calc R
C62 C 0.1231(3) -0.04764(15) 0.0904(2) 0.0405(11) Uani 1 1 d .
C63 C 0.2498(3) -0.03232(14) 0.41523(19) 0.0323(10) Uani 1 1 d .
C65 C 0.6587(3) -0.17342(14) 0.07310(18) 0.0438(12) Uani 1 1 d .
H65A H 0.6391 -0.1448 0.0435 0.066 Uiso 1 1 calc R
H65B H 0.6088 -0.1956 0.0779 0.066 Uiso 1 1 calc R
H65C H 0.7035 -0.1926 0.0529 0.066 Uiso 1 1 calc R
C66 C 0.6014(3) -0.29300(14) 0.12504(19) 0.0366(11) Uani 1 1 d .
C67 C 0.7289(3) -0.27115(14) 0.44601(19) 0.0350(10) Uani 1 1 d .
C71 C 0.2658(3) 0.13241(15) 0.1139(2) 0.0612(14) Uani 1 1 d .
H71A H 0.2437 0.1589 0.0815 0.092 Uiso 1 1 calc R
H71B H 0.3136 0.1141 0.0964 0.092 Uiso 1 1 calc R
H71C H 0.2875 0.1480 0.1578 0.092 Uiso 1 1 calc R
C72 C 0.3554(3) -0.00145(15) 0.0717(2) 0.0470(12) Uani 1 1 d .
H72 H 0.3519 0.0247 0.1079 0.056 Uiso 1 1 calc R
C73 C 0.4714(3) -0.04153(18) 0.3444(2) 0.0554(13) Uani 1 1 d .
H73 H 0.4487 -0.0194 0.3051 0.066 Uiso 1 1 calc R
C75 C 0.7764(3) -0.12034(14) 0.1327(2) 0.0496(12) Uani 1 1 d .
H75A H 0.8232 -0.1418 0.1193 0.074 Uiso 1 1 calc R
H75B H 0.7975 -0.1026 0.1751 0.074 Uiso 1 1 calc R
H75C H 0.7589 -0.0955 0.0967 0.074 Uiso 1 1 calc R
C76 C 0.8387(3) -0.25866(16) 0.1012(2) 0.0461(12) Uani 1 1 d .
H76 H 0.8340 -0.2258 0.1256 0.055 Uiso 1 1 calc R
C77 C 0.9452(3) -0.29432(16) 0.3714(2) 0.0480(12) Uani 1 1 d .
H77 H 0.9232 -0.2729 0.3312 0.058 Uiso 1 1 calc R
C81 C 0.1165(3) 0.12366(16) 0.1528(2) 0.0660(15) Uani 1 1 d .
H81A H 0.1405 0.1415 0.1945 0.099 Uiso 1 1 calc R
H81B H 0.0719 0.0995 0.1632 0.099 Uiso 1 1 calc R
H81C H 0.0902 0.1483 0.1192 0.099 Uiso 1 1 calc R
C82 C 0.3858(3) 0.02577(17) 0.0105(2) 0.0792(17) Uani 1 1 d .
H82A H 0.3933 0.0010 -0.0252 0.119 Uiso 1 1 calc R
H82B H 0.4417 0.0428 0.0247 0.119 Uiso 1 1 calc R
H82C H 0.3419 0.0509 -0.0072 0.119 Uiso 1 1 calc R
C83 C 0.5012(3) -0.0910(2) 0.3159(3) 0.106(2) Uani 1 1 d .
H83A H 0.5232 -0.1137 0.3534 0.158 Uiso 1 1 calc R
H83B H 0.5479 -0.0842 0.2878 0.158 Uiso 1 1 calc R
H83C H 0.4517 -0.1071 0.2880 0.158 Uiso 1 1 calc R
C85 C 0.6258(3) -0.11985(15) 0.1681(2) 0.0503(12) Uani 1 1 d .
H85A H 0.6494 -0.1025 0.2103 0.075 Uiso 1 1 calc R
H85B H 0.5760 -0.1410 0.1766 0.075 Uiso 1 1 calc R
H85C H 0.6065 -0.0946 0.1330 0.075 Uiso 1 1 calc R
C86 C 0.8776(3) -0.24707(19) 0.0350(2) 0.0861(18) Uani 1 1 d .
H86A H 0.8905 -0.2790 0.0128 0.129 Uiso 1 1 calc R
H86B H 0.9317 -0.2275 0.0456 0.129 Uiso 1 1 calc R
H86C H 0.8354 -0.2274 0.0043 0.129 Uiso 1 1 calc R
C87 C 0.9618(3) -0.34687(19) 0.3445(3) 0.097(2) Uani 1 1 d .
H87A H 0.9901 -0.3680 0.3817 0.146 Uiso 1 1 calc R
H87B H 1.0000 -0.3443 0.3087 0.146 Uiso 1 1 calc R
H87C H 0.9060 -0.3623 0.3258 0.146 Uiso 1 1 calc R
C91 C 0.2470(3) 0.12836(14) 0.3683(2) 0.0473(12) Uani 1 1 d .
H91A H 0.1980 0.1095 0.3831 0.071 Uiso 1 1 calc R
H91B H 0.2278 0.1451 0.3248 0.071 Uiso 1 1 calc R
H91C H 0.2674 0.1540 0.4026 0.071 Uiso 1 1 calc R
C92 C 0.4246(3) -0.04032(16) 0.1003(2) 0.0664(15) Uani 1 1 d .
H92A H 0.4058 -0.0569 0.1402 0.100 Uiso 1 1 calc R
H92B H 0.4805 -0.0230 0.1134 0.100 Uiso 1 1 calc R
H92C H 0.4317 -0.0658 0.0654 0.100 Uiso 1 1 calc R
C93 C 0.5503(3) -0.01509(18) 0.3834(3) 0.0814(17) Uani 1 1 d .
H93A H 0.5745 -0.0363 0.4219 0.122 Uiso 1 1 calc R
H93B H 0.5321 0.0176 0.4004 0.122 Uiso 1 1 calc R
H93C H 0.5949 -0.0096 0.3530 0.122 Uiso 1 1 calc R
C95 C 0.7528(3) -0.11151(15) 0.3881(2) 0.0556(13) Uani 1 1 d .
H95A H 0.7748 -0.0865 0.4228 0.083 Uiso 1 1 calc R
H95B H 0.7005 -0.1280 0.4014 0.083 Uiso 1 1 calc R
H95C H 0.7379 -0.0944 0.3442 0.083 Uiso 1 1 calc R
C96 C 0.9014(3) -0.29232(17) 0.1467(2) 0.0702(15) Uani 1 1 d .
H96A H 0.8774 -0.2989 0.1893 0.105 Uiso 1 1 calc R
H96B H 0.9581 -0.2752 0.1566 0.105 Uiso 1 1 calc R
H96C H 0.9092 -0.3245 0.1234 0.105 Uiso 1 1 calc R
C97 C 1.0309(3) -0.27117(18) 0.4032(2) 0.0772(16) Uani 1 1 d .
H97A H 1.0203 -0.2367 0.4189 0.116 Uiso 1 1 calc R
H97B H 1.0720 -0.2699 0.3693 0.116 Uiso 1 1 calc R
H97C H 1.0558 -0.2919 0.4420 0.116 Uiso 1 1 calc R
C101 C 0.3990(3) 0.12164(16) 0.3354(2) 0.0564(13) Uani 1 1 d .
H10A H 0.4210 0.1464 0.3704 0.085 Uiso 1 1 calc R
H10B H 0.3782 0.1394 0.2930 0.085 Uiso 1 1 calc R
H10C H 0.4462 0.0983 0.3276 0.085 Uiso 1 1 calc R
C102 C 0.0574(3) -0.04732(18) 0.1415(2) 0.0569(14) Uani 1 1 d .
H102 H 0.0864 -0.0313 0.1843 0.068 Uiso 1 1 calc R
C103 C 0.1606(3) -0.00761(15) 0.3978(2) 0.0433(11) Uani 1 1 d .
H103 H 0.1692 0.0239 0.3712 0.052 Uiso 1 1 calc R
C105 C 0.9034(3) -0.12620(16) 0.3561(2) 0.0632(14) Uani 1 1 d .
H10D H 0.9491 -0.1516 0.3524 0.095 Uiso 1 1 calc R
H10E H 0.9263 -0.0997 0.3881 0.095 Uiso 1 1 calc R
H10F H 0.8854 -0.1111 0.3112 0.095 Uiso 1 1 calc R
C106 C 0.5334(3) -0.28117(17) 0.1717(2) 0.0531(13) Uani 1 1 d .
H106 H 0.5633 -0.2625 0.2121 0.064 Uiso 1 1 calc R
C107 C 0.6397(3) -0.24755(15) 0.4277(2) 0.0424(11) Uani 1 1 d .
H107 H 0.6424 -0.2259 0.3866 0.051 Uiso 1 1 calc R
C111 C 0.3561(3) 0.07153(14) 0.43037(19) 0.0461(12) Uani 1 1 d .
H11A H 0.4046 0.0479 0.4273 0.069 Uiso 1 1 calc R
H11B H 0.3087 0.0539 0.4494 0.069 Uiso 1 1 calc R
H11C H 0.3767 0.1000 0.4600 0.069 Uiso 1 1 calc R
C112 C 0.0305(3) -0.1007(2) 0.1592(3) 0.110(2) Uani 1 1 d .
H11D H -0.0076 -0.0991 0.1952 0.165 Uiso 1 1 calc R
H11E H 0.0828 -0.1207 0.1750 0.165 Uiso 1 1 calc R
H11F H -0.0012 -0.1168 0.1187 0.165 Uiso 1 1 calc R
C113 C 0.1175(3) 0.00819(19) 0.4602(2) 0.0849(18) Uani 1 1 d .
H11G H 0.1000 -0.0222 0.4837 0.127 Uiso 1 1 calc R
H11H H 0.0657 0.0289 0.4456 0.127 Uiso 1 1 calc R
H11I H 0.1592 0.0279 0.4913 0.127 Uiso 1 1 calc R
C115 C 0.8550(3) -0.17039(14) 0.45428(18) 0.0458(12) Uani 1 1 d .
H11J H 0.9005 -0.1962 0.4528 0.069 Uiso 1 1 calc R
H11K H 0.8055 -0.1851 0.4740 0.069 Uiso 1 1 calc R
H11L H 0.8788 -0.1418 0.4823 0.069 Uiso 1 1 calc R
C116 C 0.4911(3) -0.32787(19) 0.1974(3) 0.101(2) Uani 1 1 d .
H11M H 0.4592 -0.3461 0.1589 0.152 Uiso 1 1 calc R
H11N H 0.4503 -0.3177 0.2291 0.152 Uiso 1 1 calc R
H11O H 0.5364 -0.3500 0.2209 0.152 Uiso 1 1 calc R
C117 C 0.5692(3) -0.28763(16) 0.4090(2) 0.0636(14) Uani 1 1 d .
H11P H 0.5860 -0.3092 0.3725 0.095 Uiso 1 1 calc R
H11Q H 0.5134 -0.2709 0.3936 0.095 Uiso 1 1 calc R
H11R H 0.5629 -0.3085 0.4490 0.095 Uiso 1 1 calc R
C122 C -0.0234(3) -0.0162(2) 0.1172(3) 0.0897(18) Uani 1 1 d .
H12A H -0.0527 -0.0306 0.0746 0.134 Uiso 1 1 calc R
H12B H -0.0063 0.0189 0.1094 0.134 Uiso 1 1 calc R
H12C H -0.0636 -0.0168 0.1518 0.134 Uiso 1 1 calc R
C123 C 0.0982(3) -0.04189(16) 0.3524(2) 0.0658(14) Uani 1 1 d .
H12D H 0.1260 -0.0525 0.3128 0.099 Uiso 1 1 calc R
H12E H 0.0442 -0.0233 0.3371 0.099 Uiso 1 1 calc R
H12F H 0.0844 -0.0719 0.3783 0.099 Uiso 1 1 calc R
C126 C 0.4617(3) -0.24653(19) 0.1363(3) 0.0884(18) Uani 1 1 d .
H12G H 0.4299 -0.2644 0.0973 0.133 Uiso 1 1 calc R
H12H H 0.4884 -0.2157 0.1204 0.133 Uiso 1 1 calc R
H12I H 0.4210 -0.2374 0.1685 0.133 Uiso 1 1 calc R
C127 C 0.6122(3) -0.21329(17) 0.4841(2) 0.0737(16) Uani 1 1 d .
H12J H 0.6085 -0.2335 0.5251 0.111 Uiso 1 1 calc R
H12K H 0.5550 -0.1982 0.4687 0.111 Uiso 1 1 calc R
H12L H 0.6557 -0.1863 0.4944 0.111 Uiso 1 1 calc R

loop_
_atom_site_aniso_label
_atom_site_aniso_U_11
_atom_site_aniso_U_22
_atom_site_aniso_U_33
_atom_site_aniso_U_23
_atom_site_aniso_U_13
_atom_site_aniso_U_12
Fe1 0.0418(4) 0.0290(3) 0.0240(3) -0.0001(3) 0.0025(3) -0.0001(3)
Fe2 0.0473(4) 0.0278(3) 0.0239(3) 0.0007(3) 0.0020(3) -0.0016(3)
Si1 0.0887(11) 0.0291(7) 0.0445(8) 0.0008(7) 0.0117(7) 0.0011(7)
Si2 0.1044(11) 0.0313(7) 0.0458(8) -0.0029(7) 0.0106(8) -0.0032(8)
S1 0.0908(10) 0.0333(6) 0.0361(7) -0.0037(6) 0.0188(6) -0.0025(6)
S2 0.1050(11) 0.0317(6) 0.0386(7) 0.0000(6) 0.0211(7) -0.0079(7)
N11 0.029(2) 0.032(2) 0.025(2) -0.0027(16) 0.0047(15) 0.0027(16)
N12 0.030(2) 0.030(2) 0.0193(19) -0.0024(15) 0.0004(14) -0.0002(15)
N21 0.029(2) 0.0279(19) 0.0214(18) -0.0005(16) -0.0005(14) -0.0005(15)
N22 0.027(2) 0.035(2) 0.0230(19) -0.0014(16) 0.0002(15) -0.0015(16)
C11 0.043(3) 0.038(3) 0.028(3) 0.005(2) -0.003(2) 0.013(2)
C12 0.038(3) 0.035(3) 0.022(2) 0.006(2) 0.000(2) 0.011(2)
C13 0.035(3) 0.025(2) 0.020(2) -0.0033(18) -0.003(2) -0.005(2)
C14 0.140(5) 0.060(3) 0.072(4) -0.001(3) 0.049(4) -0.016(3)
C15 0.040(3) 0.034(2) 0.030(3) 0.005(2) 0.002(2) 0.003(2)
C16 0.042(3) 0.022(2) 0.023(2) 0.0022(19) -0.001(2) 0.004(2)
C17 0.041(3) 0.025(2) 0.021(2) -0.0014(19) -0.002(2) -0.007(2)
C18 0.158(7) 0.136(6) 0.159(7) -0.071(5) -0.003(5) -0.070(5)
C21 0.027(2) 0.041(3) 0.029(2) 0.003(2) 0.0072(19) 0.005(2)
C22 0.046(3) 0.040(3) 0.030(3) 0.003(2) 0.005(2) 0.012(2)
C23 0.032(3) 0.040(3) 0.028(2) -0.002(2) -0.002(2) 0.000(2)
C24 0.143(6) 0.106(5) 0.100(5) 0.032(4) -0.004(4) 0.039(4)
C25 0.027(3) 0.032(3) 0.030(2) -0.001(2) 0.0068(19) 0.003(2)
C26 0.048(3) 0.031(2) 0.027(2) 0.001(2) 0.004(2) 0.010(2)
C27 0.039(3) 0.034(3) 0.031(3) 0.001(2) -0.004(2) -0.001(2)
C28 0.156(5) 0.074(4) 0.052(4) 0.001(3) 0.045(4) 0.035(4)
C31 0.041(3) 0.026(2) 0.037(3) 0.002(2) 0.003(2) 0.0047(19)
C32 0.065(4) 0.063(3) 0.034(3) 0.005(3) 0.011(3) 0.030(3)
C33 0.047(3) 0.038(3) 0.039(3) 0.001(2) -0.009(2) 0.003(2)
C34 0.180(6) 0.052(3) 0.088(4) -0.013(3) 0.033(4) -0.048(4)
C35 0.040(3) 0.025(2) 0.029(2) -0.003(2) 0.002(2) -0.0035(18)
C36 0.074(4) 0.052(3) 0.026(3) -0.005(2) 0.008(3) 0.025(3)
C37 0.042(3) 0.049(3) 0.046(3) 0.007(2) -0.011(2) -0.002(2)
C38 0.269(9) 0.054(4) 0.079(5) 0.020(3) 0.033(5) 0.065(4)
C41 0.027(2) 0.033(3) 0.029(2) -0.001(2) 0.0037(19) -0.002(2)
C42 0.081(4) 0.060(4) 0.041(3) -0.015(3) -0.014(3) 0.023(3)
C43 0.072(4) 0.045(3) 0.033(3) 0.012(2) -0.009(3) -0.012(3)
C45 0.022(2) 0.029(2) 0.032(2) -0.003(2) 0.0019(18) -0.0031(19)
C46 0.080(4) 0.052(3) 0.041(3) -0.014(2) -0.019(3) 0.007(3)
C47 0.074(4) 0.056(3) 0.032(3) 0.013(2) -0.004(3) -0.022(3)
C51 0.040(3) 0.033(3) 0.033(3) -0.004(2) 0.000(2) -0.004(2)
C52 0.056(4) 0.047(3) 0.053(3) -0.004(3) -0.018(3) 0.003(2)
C53 0.064(4) 0.052(3) 0.032(3) 0.003(2) 0.014(2) -0.022(3)
C55 0.038(3) 0.034(2) 0.033(3) -0.006(2) 0.000(2) -0.008(2)
C56 0.055(3) 0.046(3) 0.047(3) 0.000(2) -0.013(3) -0.007(2)
C57 0.052(3) 0.057(3) 0.031(3) 0.002(2) 0.009(2) -0.018(3)
C61 0.058(3) 0.045(3) 0.036(3) 0.007(2) -0.002(2) 0.020(2)
C62 0.041(3) 0.045(3) 0.031(3) -0.001(2) -0.011(2) -0.001(2)
C63 0.039(3) 0.030(2) 0.029(3) -0.004(2) 0.009(2) -0.012(2)
C65 0.054(3) 0.042(3) 0.034(3) 0.010(2) -0.001(2) 0.011(2)
C66 0.047(3) 0.037(3) 0.024(2) 0.006(2) -0.003(2) -0.004(2)
C67 0.045(3) 0.036(3) 0.024(2) -0.001(2) 0.004(2) -0.011(2)
C71 0.088(4) 0.042(3) 0.050(3) 0.014(2) -0.001(3) -0.001(3)
C72 0.050(3) 0.050(3) 0.046(3) 0.009(2) 0.025(2) 0.016(3)
C73 0.037(3) 0.087(4) 0.042(3) 0.009(3) 0.005(2) 0.019(3)
C75 0.063(3) 0.039(3) 0.046(3) 0.013(2) 0.006(2) 0.000(2)
C76 0.042(3) 0.053(3) 0.046(3) -0.001(2) 0.016(2) 0.008(2)
C77 0.038(3) 0.065(3) 0.038(3) 0.007(2) -0.002(2) 0.016(2)
C81 0.082(4) 0.070(3) 0.045(3) -0.001(3) 0.002(3) 0.045(3)
C82 0.071(4) 0.089(4) 0.084(4) 0.045(3) 0.036(3) 0.028(3)
C83 0.048(4) 0.159(6) 0.113(5) -0.081(4) 0.024(3) -0.007(4)
C85 0.054(3) 0.049(3) 0.046(3) 0.002(2) -0.001(2) 0.020(2)
C86 0.079(4) 0.117(5) 0.073(4) 0.016(3) 0.049(3) 0.005(3)
C87 0.069(4) 0.104(5) 0.123(5) -0.052(4) 0.025(4) 0.005(3)
C91 0.069(3) 0.033(3) 0.036(3) -0.009(2) -0.006(2) 0.006(2)
C92 0.047(3) 0.081(4) 0.072(4) 0.031(3) 0.011(3) 0.010(3)
C93 0.056(4) 0.085(4) 0.108(5) -0.016(3) 0.030(3) -0.014(3)
C95 0.070(4) 0.044(3) 0.049(3) -0.018(2) -0.008(2) 0.007(3)
C96 0.050(3) 0.079(4) 0.079(4) 0.009(3) -0.001(3) 0.009(3)
C97 0.055(4) 0.088(4) 0.091(4) -0.018(3) 0.019(3) -0.018(3)
C101 0.055(3) 0.056(3) 0.056(3) -0.006(3) -0.005(2) -0.019(3)
C102 0.043(3) 0.087(4) 0.038(3) 0.008(3) -0.002(2) -0.017(3)
C103 0.038(3) 0.048(3) 0.046(3) -0.004(2) 0.014(2) -0.002(2)
C105 0.067(4) 0.068(3) 0.053(3) -0.002(3) 0.003(3) -0.033(3)
C106 0.039(3) 0.081(4) 0.039(3) 0.008(3) 0.004(2) -0.013(3)
C107 0.038(3) 0.049(3) 0.042(3) -0.009(2) 0.014(2) -0.006(2)
C111 0.063(3) 0.037(3) 0.034(3) -0.008(2) -0.009(2) 0.000(2)
C112 0.061(4) 0.109(5) 0.160(6) 0.060(4) 0.021(4) -0.017(4)
C113 0.065(4) 0.119(5) 0.076(4) -0.031(3) 0.027(3) 0.010(3)
C115 0.055(3) 0.046(3) 0.033(3) -0.008(2) -0.008(2) -0.011(2)
C116 0.062(4) 0.127(5) 0.117(5) 0.062(4) 0.020(3) -0.011(3)
C117 0.043(3) 0.063(3) 0.081(4) -0.022(3) -0.003(3) -0.003(3)
C122 0.082(5) 0.114(5) 0.078(4) 0.004(4) 0.030(3) 0.015(4)
C123 0.041(3) 0.079(4) 0.077(4) -0.008(3) 0.006(3) -0.004(3)
C126 0.067(4) 0.104(4) 0.100(4) 0.029(4) 0.034(3) 0.026(3)
C127 0.065(4) 0.079(4) 0.081(4) -0.037(3) 0.026(3) -0.014(3)

loop_
_atom_type_symbol
_atom_type_description
_atom_type_scat_dispersion_real
_atom_type_scat_dispersion_imag
_atom_type_scat_source
C C 0.0033 0.0016 'International Tables Vol C Tables 4.2.6.8 and 6.1.1.4'
H H 0.0000 0.0000 'International Tables Vol C Tables 4.2.6.8 and 6.1.1.4'
N N 0.0061 0.0033 'International Tables Vol C Tables 4.2.6.8 and 6.1.1.4'
Si Si 0.0817 0.0704 'International Tables Vol C Tables 4.2.6.8 and 6.1.1.4'
S S 0.1246 0.1234 'International Tables Vol C Tables 4.2.6.8 and 6.1.1.4'
Fe Fe 0.3463 0.8444 'International Tables Vol C Tables 4.2.6.8 and 6.1.1.4'

loop_
_geom_angle_atom_site_label_1
_geom_angle_atom_site_label_2
_geom_angle_atom_site_label_3
_geom_angle
N21 Fe1 N11 95.30(13)
N21 Fe1 S1 144.23(10)
N11 Fe1 S1 119.85(10)
N12 Fe2 N22 94.32(12)
N12 Fe2 S2 145.53(10)
N22 Fe2 S2 119.53(10)
C14 Si1 C34 110.9(2)
C14 Si1 C24 106.0(3)
C34 Si1 C24 108.3(3)
C14 Si1 S1 113.93(16)
C34 Si1 S1 105.88(17)
C24 Si1 S1 111.75(18)
C28 Si2 C38 111.2(2)
C28 Si2 C18 106.7(3)
C38 Si2 C18 107.5(3)
C28 Si2 S2 113.74(16)
C38 Si2 S2 106.60(19)
C18 Si2 S2 111.0(2)
Si1 S1 Fe1 118.29(6)
Si2 S2 Fe2 117.90(6)
C21 N11 C12 126.1(3)
C21 N11 Fe1 125.2(3)
C12 N11 Fe1 108.4(2)
C25 N12 C16 126.4(3)
C25 N12 Fe2 126.0(2)
C16 N12 Fe2 107.6(2)
C41 N21 C13 126.1(3)
C41 N21 Fe1 124.7(3)
C13 N21 Fe1 109.0(2)
C45 N22 C17 126.7(3)
C45 N22 Fe2 126.0(3)
C17 N22 Fe2 107.2(2)
C61 C11 C81 106.0(3)
C61 C11 C71 107.1(3)
C81 C11 C71 109.4(3)
C61 C11 C21 117.4(3)
C81 C11 C21 108.0(3)
C71 C11 C21 108.8(3)
C22 C12 C62 121.4(4)
C22 C12 N11 119.1(4)
C62 C12 N11 119.1(3)
C23 C13 C63 121.2(4)
C23 C13 N21 119.2(3)
C63 C13 N21 119.4(4)
C75 C15 C85 109.2(3)
C75 C15 C65 106.7(3)
C85 C15 C65 105.7(3)
C75 C15 C25 110.3(3)
C85 C15 C25 106.8(3)
C65 C15 C25 117.8(3)
C66 C16 C26 121.5(4)
C66 C16 N12 118.9(3)
C26 C16 N12 119.2(4)
C27 C17 C67 121.8(3)
C27 C17 N22 118.9(3)
C67 C17 N22 118.6(4)
N11 C21 C31 119.9(4)
N11 C21 C11 126.6(4)
C31 C21 C11 113.5(4)
C32 C22 C12 117.7(4)
C32 C22 C72 120.3(4)
C12 C22 C72 121.9(4)
C33 C23 C13 118.0(3)
C33 C23 C73 119.4(4)
C13 C23 C73 122.5(4)
N12 C25 C35 120.3(3)
N12 C25 C15 126.0(3)
C35 C25 C15 113.7(3)
C36 C26 C16 117.0(4)
C36 C26 C76 122.8(4)
C16 C26 C76 120.2(3)
C37 C27 C17 117.6(4)
C37 C27 C77 119.4(4)
C17 C27 C77 123.0(3)
C41 C31 C21 133.9(4)
C42 C32 C22 121.4(4)
C43 C33 C23 121.4(4)
C25 C35 C45 133.1(4)
C46 C36 C26 121.9(4)
C47 C37 C27 121.7(4)
N21 C41 C31 120.7(4)
N21 C41 C51 125.3(3)
C31 C41 C51 114.0(3)
C32 C42 C52 120.5(4)
C33 C43 C53 119.5(4)
N22 C45 C35 120.2(3)
N22 C45 C55 126.0(3)
C35 C45 C55 113.8(3)
C56 C46 C36 120.2(4)
C37 C47 C57 119.4(4)
C111 C51 C91 106.6(3)
C111 C51 C101 106.2(3)
C91 C51 C101 108.8(3)
C111 C51 C41 118.1(3)
C91 C51 C41 109.5(3)
C101 C51 C41 107.3(3)
C42 C52 C62 121.0(5)
C63 C53 C43 122.2(4)
C115 C55 C105 106.5(3)
C115 C55 C95 106.5(3)
C105 C55 C95 109.1(3)
C115 C55 C45 117.7(3)
C105 C55 C45 108.3(3)
C95 C55 C45 108.5(3)
C46 C56 C66 121.6(4)
C47 C57 C67 122.4(4)
C52 C62 C12 117.7(4)
C52 C62 C102 120.0(4)
C12 C62 C102 122.3(4)
C53 C63 C13 117.7(4)
C53 C63 C103 121.5(4)
C13 C63 C103 120.8(4)
C56 C66 C16 117.7(4)
C56 C66 C106 119.8(4)
C16 C66 C106 122.3(4)
C57 C67 C17 117.0(4)
C57 C67 C107 120.1(4)
C17 C67 C107 122.9(4)
C22 C72 C82 113.8(4)
C22 C72 C92 111.7(3)
C82 C72 C92 109.7(3)
C83 C73 C23 112.2(4)
C83 C73 C93 108.9(4)
C23 C73 C93 112.3(4)
C96 C76 C26 111.7(3)
C96 C76 C86 109.5(3)
C26 C76 C86 113.0(4)
C97 C77 C87 109.7(4)
C97 C77 C27 113.7(4)
C87 C77 C27 112.2(4)
C122 C102 C62 112.3(4)
C122 C102 C112 109.7(4)
C62 C102 C112 111.8(4)
C63 C103 C123 111.3(3)
C63 C103 C113 113.9(4)
C123 C103 C113 109.3(3)
C116 C106 C66 113.5(4)
C116 C106 C126 108.8(4)
C66 C106 C126 111.0(3)
C67 C107 C117 111.7(3)
C67 C107 C127 113.2(4)
C117 C107 C127 109.2(3)

loop_
_geom_bond_atom_site_label_1
_geom_bond_atom_site_label_2
_geom_bond_distance
Fe1 N21 1.964(3)
Fe1 N11 1.981(3)
Fe1 S1 2.2487(12)
Fe2 N12 1.964(3)
Fe2 N22 1.979(3)
Fe2 S2 2.2460(12)
Si1 C14 1.829(4)
Si1 C34 1.847(5)
Si1 C24 1.862(5)
Si1 S1 2.1100(16)
Si2 C28 1.827(4)
Si2 C38 1.838(5)
Si2 C18 1.894(6)
Si2 S2 2.0991(16)
N11 C21 1.338(4)
N11 C12 1.432(5)
N12 C25 1.344(4)
N12 C16 1.436(4)
N21 C41 1.346(4)
N21 C13 1.432(4)
N22 C45 1.336(4)
N22 C17 1.447(4)
C11 C61 1.530(5)
C11 C81 1.545(5)
C11 C71 1.550(5)
C11 C21 1.556(5)
C12 C22 1.396(5)
C12 C62 1.406(5)
C13 C23 1.402(5)
C13 C63 1.410(5)
C15 C75 1.536(5)
C15 C85 1.541(5)
C15 C65 1.541(5)
C15 C25 1.564(5)
C16 C66 1.404(5)
C16 C26 1.422(5)
C17 C27 1.404(5)
C17 C67 1.405(5)
C21 C31 1.405(5)
C22 C32 1.395(6)
C22 C72 1.517(6)
C23 C33 1.391(5)
C23 C73 1.521(5)
C25 C35 1.400(5)
C26 C36 1.389(5)
C26 C76 1.521(5)
C27 C37 1.388(5)
C27 C77 1.519(5)
C31 C41 1.395(5)
C32 C42 1.363(6)
C33 C43 1.372(5)
C35 C45 1.407(5)
C36 C46 1.372(6)
C37 C47 1.373(5)
C41 C51 1.566(5)
C42 C52 1.367(5)
C43 C53 1.378(6)
C45 C55 1.560(5)
C46 C56 1.369(5)
C47 C57 1.374(5)
C51 C111 1.524(5)
C51 C91 1.545(5)
C51 C101 1.547(5)
C52 C62 1.397(5)
C53 C63 1.374(5)
C55 C115 1.533(5)
C55 C105 1.540(5)
C55 C95 1.544(5)
C56 C66 1.390(5)
C57 C67 1.388(5)
C62 C102 1.520(5)
C63 C103 1.520(5)
C66 C106 1.514(5)
C67 C107 1.510(5)
C72 C82 1.533(5)
C72 C92 1.534(5)
C73 C83 1.516(6)
C73 C93 1.522(6)
C76 C96 1.520(5)
C76 C86 1.539(5)
C77 C97 1.516(5)
C77 C87 1.518(5)
C102 C122 1.517(6)
C102 C112 1.521(6)
C103 C123 1.525(5)
C103 C113 1.534(5)
C106 C116 1.512(5)
C106 C126 1.532(6)
C107 C117 1.527(5)
C107 C127 1.537(5)
